data_2226519
loop_
_publ_author_name
'Liu, Xiang-Yun'
'Chu, Hong-Ying'

_publ_section_title
;
 Bis(nitrato-\k<i>O</i>)(5,7,12,14-tetramethyl-1,4,8,11-tetraazacyclotetradecane-6,13-diaminium-\k^4^<i>N</i>^1^,<i>N</i>^4^,<i>N</i>^8^,<i>N</i>^11^)copper(II)
 dinitrate tetrahydrate
;
_journal_coeditor_code HY2316
_journal_issue 7
_journal_name_full 'Acta Crystallographica Section E'
_journal_page_first m837
_journal_paper_doi 10.1107/S1600536810023342
_journal_volume 66
_journal_year 2010
_chemical_formula_iupac '[Cu (N O3)2 (C14 H36 N6)] (N O3)2, 4H2 O'
_chemical_formula_moiety 'C14 H36 Cu N8 O6, 2(N O3), 4(H2 O)'
_chemical_formula_sum 'C14 H44 Cu N10 O16'
_chemical_formula_weight 672.14
_chemical_name_systematic
;
Bis(nitrato-\k<i>O</i>)(5,7,12,14-tetramethyl-1,4,8,11-
tetraazacyclotetradecane-6,13-diaminium-
\k^4^<i>N</i>^1^,<i>N</i>^4^,<i>N</i>^8^,<i>N</i>^11^)copper(II) dinitrate
tetrahydrate
;
_space_group_IT_number 14
_symmetry_cell_setting monoclinic
_symmetry_space_group_name_Hall '-P 2yn'
_symmetry_space_group_name_H-M 'P 1 21/n 1'
_atom_sites_solution_hydrogens geom
_atom_sites_solution_primary direct
_atom_sites_solution_secondary difmap
_audit_creation_method SHELXL-97
_cell_angle_alpha 90.00
_cell_angle_beta 98.788(4)
_cell_angle_gamma 90.00
_cell_formula_units_Z 2
_cell_length_a 9.201(2)
_cell_length_b 16.576(4)
_cell_length_c 9.278(2)
_cell_measurement_reflns_used 2543
_cell_measurement_temperature 123(2)
_cell_measurement_theta_max 26.98
_cell_measurement_theta_min 2.46
_cell_volume 1398.4(5)
_computing_cell_refinement 'SAINT (Bruker, 2007)'
_computing_data_collection 'SMART (Bruker, 2007)'
_computing_data_reduction 'SAINT (Bruker, 2007)'
_computing_molecular_graphics 'SHELXTL (Sheldrick, 2008)'
_computing_publication_material 'SHELXTL (Sheldrick, 2008)'
_computing_structure_refinement 'SHELXL97 (Sheldrick, 2008)'
_computing_structure_solution 'SHELXS97 (Sheldrick, 2008)'
_diffrn_ambient_temperature 123(2)
_diffrn_measured_fraction_theta_full 0.981
_diffrn_measured_fraction_theta_max 0.981
_diffrn_measurement_device_type 'Bruker SMART 1000 CCD'
_diffrn_measurement_method '\f and \w scans'
_diffrn_radiation_monochromator graphite
_diffrn_radiation_source 'fine-focus sealed tube'
_diffrn_radiation_type MoK\a
_diffrn_radiation_wavelength 0.71073
_diffrn_reflns_av_R_equivalents 0.0270
_diffrn_reflns_av_sigmaI/netI 0.0463
_diffrn_reflns_limit_h_max 11
_diffrn_reflns_limit_h_min -11
_diffrn_reflns_limit_k_max 17
_diffrn_reflns_limit_k_min -21
_diffrn_reflns_limit_l_max 11
_diffrn_reflns_limit_l_min -10
_diffrn_reflns_number 6071
_diffrn_reflns_theta_full 27.09
_diffrn_reflns_theta_max 27.09
_diffrn_reflns_theta_min 2.46
_diffrn_standards_number 0
_exptl_absorpt_coefficient_mu 0.870
_exptl_absorpt_correction_T_max 0.7742
_exptl_absorpt_correction_T_min 0.7390
_exptl_absorpt_correction_type multi-scan
_exptl_absorpt_process_details '(SADABS; Bruker, 2001)'
_exptl_crystal_colour red
_exptl_crystal_density_diffrn 1.596
_exptl_crystal_density_method 'not measured'
_exptl_crystal_description block
_exptl_crystal_F_000 710
_exptl_crystal_size_max 0.37
_exptl_crystal_size_mid 0.34
_exptl_crystal_size_min 0.31
_refine_diff_density_max 1.244
_refine_diff_density_min -0.807
_refine_ls_extinction_method none
_refine_ls_goodness_of_fit_ref 1.034
_refine_ls_hydrogen_treatment mixed
_refine_ls_matrix_type full
_refine_ls_number_parameters 202
_refine_ls_number_reflns 3021
_refine_ls_number_restraints 6
_refine_ls_restrained_S_all 1.036
_refine_ls_R_factor_all 0.0683
_refine_ls_R_factor_gt 0.0464
_refine_ls_shift/su_max 0.036
_refine_ls_shift/su_mean 0.005
_refine_ls_structure_factor_coef Fsqd
_refine_ls_weighting_details 'calc w=1/[\s^2^(Fo^2^)+(0.0649P)^2^+2.4391P] where P=(Fo^2^+2Fc^2^)/3'
_refine_ls_weighting_scheme calc
_refine_ls_wR_factor_gt 0.1200
_refine_ls_wR_factor_ref 0.1327
_reflns_number_gt 2269
_reflns_number_total 3021
_reflns_threshold_expression I>2\s(I)
_cod_data_source_file hy2316.cif
_cod_data_source_block I
_cod_original_sg_symbol_H-M 'P 21/n'
_cod_database_code 2226519
_cod_database_fobs_code 2226519

loop_
_symmetry_equiv_pos_as_xyz
'x, y, z'
'-x+1/2, y+1/2, -z+1/2'
'-x, -y, -z'
'x-1/2, -y-1/2, z-1/2'

loop_
_atom_site_type_symbol
_atom_site_label
_atom_site_fract_x
_atom_site_fract_y
_atom_site_fract_z
_atom_site_U_iso_or_equiv
_atom_site_adp_type
_atom_site_calc_flag
_atom_site_refinement_flags
_atom_site_occupancy
_atom_site_disorder_assembly
_atom_site_disorder_group
C C1 0.8753(4) 0.0883(2) 0.2521(3) 0.0169(7) Uani d . 1 . .
H H1A 0.9413 0.1356 0.2695 0.020 Uiso calc R 1 . .
H H1B 0.7886 0.1039 0.1807 0.020 Uiso calc R 1 . .
C C2 0.7676(3) 0.13149(18) 0.4684(3) 0.0136(6) Uani d . 1 . .
H H2 0.8477 0.1722 0.4930 0.016 Uiso calc R 1 . .
C C3 0.6400(4) 0.1717(2) 0.3687(3) 0.0234(8) Uani d . 1 . .
H H3A 0.6749 0.1921 0.2809 0.035 Uiso calc R 1 . .
H H3B 0.6019 0.2167 0.4205 0.035 Uiso calc R 1 . .
H H3C 0.5616 0.1322 0.3408 0.035 Uiso calc R 1 . .
C C4 0.7205(3) 0.10160(19) 0.6114(3) 0.0129(6) Uani d . 1 . .
H H4 0.6574 0.0527 0.5888 0.016 Uiso calc R 1 . .
C C5 0.8448(3) 0.08013(19) 0.7366(3) 0.0137(6) Uani d . 1 . .
H H5 0.7973 0.0642 0.8224 0.016 Uiso calc R 1 . .
C C6 0.9474(3) 0.15076(19) 0.7843(3) 0.0167(7) Uani d . 1 . .
H H6A 1.0086 0.1378 0.8774 0.025 Uiso calc R 1 . .
H H6B 0.8889 0.1991 0.7960 0.025 Uiso calc R 1 . .
H H6C 1.0105 0.1608 0.7102 0.025 Uiso calc R 1 . .
C C7 1.0453(3) -0.0192(2) 0.8066(3) 0.0170(7) Uani d . 1 . .
H H7A 1.0050 -0.0366 0.8947 0.020 Uiso calc R 1 . .
H H7B 1.1144 0.0259 0.8342 0.020 Uiso calc R 1 . .
Cu Cu1 1.0000 0.0000 0.5000 0.01124(16) Uani d S 1 . .
N N1 0.8274(3) 0.06223(16) 0.3922(2) 0.0120(5) Uani d . 1 . .
H H1C 0.7509 0.0256 0.3683 0.014 Uiso calc R 1 . .
N N2 0.9236(3) 0.00785(15) 0.6924(3) 0.0128(5) Uani d . 1 . .
H H2A 0.8545 -0.0334 0.6882 0.015 Uiso calc R 1 . .
N N3 0.6297(3) 0.16570(17) 0.6691(3) 0.0173(6) Uani d . 1 . .
H H3D 0.6722 0.2147 0.6611 0.026 Uiso calc R 1 . .
H H3E 0.6241 0.1555 0.7645 0.026 Uiso calc R 1 . .
H H3F 0.5376 0.1657 0.6167 0.026 Uiso calc R 1 . .
N N5 0.7860(3) 0.36290(18) 0.6169(3) 0.0214(6) Uani d . 1 . .
O O4 0.6922(3) 0.33861(18) 0.6897(3) 0.0377(7) Uani d . 1 . .
O O5 0.8513(3) 0.31313(17) 0.5511(3) 0.0399(7) Uani d . 1 . .
O O6 0.8117(3) 0.43623(16) 0.6061(4) 0.0402(7) Uani d . 1 . .
O O1W 0.1266(3) 0.33514(16) 0.4647(3) 0.0236(5) Uani d D 1 . .
O O2W 0.4173(4) 0.0272(3) 0.8131(4) 0.0592(10) Uani d D 1 . .
H H1WA 0.168(5) 0.291(2) 0.489(6) 0.071 Uiso d D 1 . .
H H1WB 0.039(3) 0.334(3) 0.481(6) 0.071 Uiso d D 1 . .
H H2WA 0.494(5) -0.008(3) 0.846(6) 0.071 Uiso d D 1 . .
H H2WB 0.396(6) 0.045(3) 0.901(3) 0.071 Uiso d D 1 . .
N N4 0.7300(3) -0.14301(18) 0.4733(3) 0.0233(6) Uani d . 1 . .
O O1 0.8658(2) -0.13506(15) 0.4843(2) 0.0226(5) Uani d . 1 . .
O O2 0.6711(3) -0.21048(15) 0.4441(3) 0.0252(6) Uani d . 1 . .
O O3 0.6522(3) -0.08487(18) 0.4963(4) 0.0520(9) Uani d . 1 . .

loop_
_atom_site_aniso_label
_atom_site_aniso_U_11
_atom_site_aniso_U_22
_atom_site_aniso_U_33
_atom_site_aniso_U_12
_atom_site_aniso_U_13
_atom_site_aniso_U_23
C1 0.0194(16) 0.0188(17) 0.0124(14) 0.0044(13) 0.0023(11) 0.0043(12)
C2 0.0175(15) 0.0104(15) 0.0122(14) 0.0038(12) 0.0004(11) 0.0000(11)
C3 0.0233(18) 0.032(2) 0.0150(15) 0.0136(15) 0.0039(13) 0.0031(14)
C4 0.0113(14) 0.0153(16) 0.0120(13) 0.0026(12) 0.0014(11) -0.0013(11)
C5 0.0141(15) 0.0155(16) 0.0117(13) 0.0025(12) 0.0021(11) 0.0011(11)
C6 0.0171(15) 0.0130(16) 0.0192(15) 0.0000(12) -0.0003(12) -0.0031(12)
C7 0.0175(15) 0.0232(18) 0.0094(13) 0.0068(13) -0.0009(11) 0.0019(11)
Cu1 0.0120(3) 0.0135(3) 0.0079(2) 0.0030(2) 0.00051(17) 0.0002(2)
N1 0.0121(12) 0.0128(13) 0.0112(11) 0.0008(10) 0.0022(9) -0.0003(10)
N2 0.0123(12) 0.0143(14) 0.0113(11) 0.0017(10) -0.0001(9) 0.0009(10)
N3 0.0161(13) 0.0226(16) 0.0134(12) 0.0050(11) 0.0030(10) -0.0006(11)
N5 0.0167(14) 0.0227(16) 0.0244(14) 0.0033(12) 0.0021(11) 0.0008(12)
O4 0.0357(16) 0.0389(17) 0.0442(16) 0.0024(13) 0.0241(13) 0.0093(13)
O5 0.0442(17) 0.0260(15) 0.0558(18) -0.0001(13) 0.0282(14) -0.0111(13)
O6 0.0382(16) 0.0149(14) 0.071(2) -0.0009(12) 0.0184(14) -0.0028(13)
O1W 0.0252(13) 0.0268(14) 0.0192(12) -0.0001(11) 0.0047(10) 0.0005(10)
O2W 0.051(2) 0.068(3) 0.056(2) 0.0019(19) -0.0006(17) -0.0158(19)
N4 0.0187(14) 0.0206(16) 0.0305(16) -0.0036(12) 0.0031(12) -0.0016(12)
O1 0.0153(11) 0.0264(14) 0.0268(12) -0.0057(10) 0.0053(9) -0.0017(10)
O2 0.0212(12) 0.0197(13) 0.0327(13) -0.0060(10) -0.0022(10) -0.0022(10)
O3 0.0230(15) 0.0230(16) 0.111(3) 0.0001(12) 0.0151(16) -0.0074(17)

loop_
_atom_type_symbol
_atom_type_description
_atom_type_scat_dispersion_real
_atom_type_scat_dispersion_imag
_atom_type_scat_source
C C 0.0033 0.0016 'International Tables Vol C Tables 4.2.6.8 and 6.1.1.4'
H H 0.0000 0.0000 'International Tables Vol C Tables 4.2.6.8 and 6.1.1.4'
N N 0.0061 0.0033 'International Tables Vol C Tables 4.2.6.8 and 6.1.1.4'
O O 0.0106 0.0060 'International Tables Vol C Tables 4.2.6.8 and 6.1.1.4'
Cu Cu 0.3201 1.2651 'International Tables Vol C Tables 4.2.6.8 and 6.1.1.4'

loop_
_geom_angle_atom_site_label_1
_geom_angle_atom_site_label_2
_geom_angle_atom_site_label_3
_geom_angle_site_symmetry_1
_geom_angle_site_symmetry_3
_geom_angle
_geom_angle_publ_flag
N1 C1 C7 . 3_756 108.5(2) ?
N1 C1 H1A . . 110.0 ?
C7 C1 H1A 3_756 . 110.0 ?
N1 C1 H1B . . 110.0 ?
C7 C1 H1B 3_756 . 110.0 ?
H1A C1 H1B . . 108.4 ?
N1 C2 C3 . . 110.6(2) ?
N1 C2 C4 . . 109.4(2) ?
C3 C2 C4 . . 111.7(3) ?
N1 C2 H2 . . 108.3 ?
C3 C2 H2 . . 108.3 ?
C4 C2 H2 . . 108.3 ?
C2 C3 H3A . . 109.5 ?
C2 C3 H3B . . 109.5 ?
H3A C3 H3B . . 109.5 ?
C2 C3 H3C . . 109.5 ?
H3A C3 H3C . . 109.5 ?
H3B C3 H3C . . 109.5 ?
N3 C4 C2 . . 109.0(2) ?
N3 C4 C5 . . 106.5(2) ?
C2 C4 C5 . . 116.8(3) ?
N3 C4 H4 . . 108.1 ?
C2 C4 H4 . . 108.1 ?
C5 C4 H4 . . 108.1 ?
N2 C5 C6 . . 113.0(2) ?
N2 C5 C4 . . 108.3(2) ?
C6 C5 C4 . . 113.3(3) ?
N2 C5 H5 . . 107.3 ?
C6 C5 H5 . . 107.3 ?
C4 C5 H5 . . 107.3 ?
C5 C6 H6A . . 109.5 ?
C5 C6 H6B . . 109.5 ?
H6A C6 H6B . . 109.5 ?
C5 C6 H6C . . 109.5 ?
H6A C6 H6C . . 109.5 ?
H6B C6 H6C . . 109.5 ?
N2 C7 C1 . 3_756 109.0(2) ?
N2 C7 H7A . . 109.9 ?
C1 C7 H7A 3_756 . 109.9 ?
N2 C7 H7B . . 109.9 ?
C1 C7 H7B 3_756 . 109.9 ?
H7A C7 H7B . . 108.3 ?
N2 Cu1 N1 3_756 . 87.06(10) ?
N2 Cu1 N1 . . 92.94(10) ?
O1 Cu1 N1 . . 94.74(9) ?
O1 Cu1 N2 . . 82.89(8) ?
O1 Cu1 N1 . 3_756 85.26(9) ?
O1 Cu1 N2 . 3_756 97.11(8) ?
C2 N1 C1 . . 111.5(2) ?
C2 N1 Cu1 . . 118.36(17) ?
C1 N1 Cu1 . . 105.27(18) ?
C2 N1 H1C . . 107.1 ?
C1 N1 H1C . . 107.1 ?
Cu1 N1 H1C . . 107.1 ?
C7 N2 C5 . . 113.0(2) ?
C7 N2 Cu1 . . 106.55(18) ?
C5 N2 Cu1 . . 123.02(18) ?
C7 N2 H2A . . 104.1 ?
C5 N2 H2A . . 104.1 ?
Cu1 N2 H2A . . 104.1 ?
C4 N3 H3D . . 109.5 ?
C4 N3 H3E . . 109.5 ?
H3D N3 H3E . . 109.5 ?
C4 N3 H3F . . 109.5 ?
H3D N3 H3F . . 109.5 ?
H3E N3 H3F . . 109.5 ?
O5 N5 O4 . . 118.9(3) ?
O5 N5 O6 . . 120.0(3) ?
O4 N5 O6 . . 121.1(3) ?
H1WA O1W H1WB . . 109(4) ?
H2WA O2W H2WB . . 99(4) ?
O3 N4 O1 . . 120.2(3) ?
O3 N4 O2 . . 119.3(3) ?
O1 N4 O2 . . 120.5(3) ?

loop_
_geom_bond_atom_site_label_1
_geom_bond_atom_site_label_2
_geom_bond_site_symmetry_2
_geom_bond_distance
_geom_bond_publ_flag
C1 N1 . 1.499(4) ?
C1 C7 3_756 1.505(4) ?
C1 H1A . 0.9900 ?
C1 H1B . 0.9900 ?
C2 N1 . 1.496(4) ?
C2 C3 . 1.532(4) ?
C2 C4 . 1.539(4) ?
C2 H2 . 1.0000 ?
C3 H3A . 0.9800 ?
C3 H3B . 0.9800 ?
C3 H3C . 0.9800 ?
C4 N3 . 1.500(4) ?
C4 C5 . 1.542(4) ?
C4 H4 . 1.0000 ?
C5 N2 . 1.491(4) ?
C5 C6 . 1.526(4) ?
C5 H5 . 1.0000 ?
C6 H6A . 0.9800 ?
C6 H6B . 0.9800 ?
C6 H6C . 0.9800 ?
C7 N2 . 1.488(3) ?
C7 C1 3_756 1.505(4) ?
C7 H7A . 0.9900 ?
C7 H7B . 0.9900 ?
Cu1 N2 . 2.020(2) ?
Cu1 N1 . 2.025(2) ?
Cu1 O1 . 2.550(2) ?
N1 H1C . 0.9300 ?
N2 H2A . 0.9300 ?
N3 H3D . 0.9100 ?
N3 H3E . 0.9100 ?
N3 H3F . 0.9100 ?
N5 O5 . 1.235(4) ?
N5 O4 . 1.241(4) ?
N5 O6 . 1.245(4) ?
O1W H1WA . 0.84(4) ?
O1W H1WB . 0.84(2) ?
O2W H2WA . 0.93(5) ?
O2W H2WB . 0.91(2) ?
N4 O3 . 1.239(4) ?
N4 O1 . 1.245(4) ?
N4 O2 . 1.254(4) ?

loop_
_geom_hbond_atom_site_label_D
_geom_hbond_atom_site_label_H
_geom_hbond_atom_site_label_A
_geom_hbond_site_symmetry_A
_geom_hbond_distance_DH
_geom_hbond_distance_HA
_geom_hbond_distance_DA
_geom_hbond_angle_DHA
N1 H1C O3 . 0.93 2.43 3.155(4) 134.4
N1 H1C O2W 3_656 0.93 2.28 3.096(4) 146.1
N2 H2A O3 . 0.93 2.52 3.244(4) 134.8
N2 H2A O4 2_646 0.93 2.47 3.249(4) 140.9
N3 H3D O4 . 0.91 2.08 2.924(4) 154.7
N3 H3E O1W 4_666 0.91 1.86 2.748(4) 164.1
N3 H3F O2 3_656 0.91 2.06 2.902(4) 154.3
N3 H3F O3 3_656 0.91 2.32 3.108(4) 144.7
O1W H1WA O2 3_656 0.84(4) 2.01(3) 2.823(4) 160(5)
O1W H1WB O5 1_455 0.84(2) 1.97(2) 2.795(4) 168(5)
O2W H2WA O6 2_646 0.93(5) 2.00(5) 2.913(5) 166(5)
O2W H2WB O6 4_566 0.92(2) 2.18(2) 3.084(5) 167(5)

loop_
_geom_torsion_atom_site_label_1
_geom_torsion_atom_site_label_2
_geom_torsion_atom_site_label_3
_geom_torsion_atom_site_label_4
_geom_torsion_site_symmetry_1
_geom_torsion_site_symmetry_2
_geom_torsion_site_symmetry_3
_geom_torsion_site_symmetry_4
_geom_torsion
_geom_torsion_publ_flag
N1 C2 C4 N3 . . . . -167.0(2) ?
C3 C2 C4 N3 . . . . -44.1(3) ?
N1 C2 C4 C5 . . . . 72.4(3) ?
C3 C2 C4 C5 . . . . -164.7(3) ?
N3 C4 C5 N2 . . . . 171.2(2) ?
C2 C4 C5 N2 . . . . -66.9(3) ?
N3 C4 C5 C6 . . . . -62.6(3) ?
C2 C4 C5 C6 . . . . 59.3(3) ?
C3 C2 N1 C1 . . . . 56.7(3) ?
C4 C2 N1 C1 . . . . -179.9(2) ?
C3 C2 N1 Cu1 . . . . 178.9(2) ?
C4 C2 N1 Cu1 . . . . -57.6(3) ?
C7 C1 N1 C2 3_756 . . . 171.5(2) ?
C7 C1 N1 Cu1 3_756 . . . 42.0(3) ?
N2 Cu1 N1 C2 3_756 . . . -142.1(2) ?
N2 Cu1 N1 C2 . . . . 37.9(2) ?
N2 Cu1 N1 C1 3_756 . . . -16.78(19) ?
N2 Cu1 N1 C1 . . . . 163.22(19) ?
C1 C7 N2 C5 3_756 . . . -175.9(3) ?
C1 C7 N2 Cu1 3_756 . . . -37.9(3) ?
C6 C5 N2 C7 . . . . 54.5(3) ?
C4 C5 N2 C7 . . . . -179.2(2) ?
C6 C5 N2 Cu1 . . . . -75.7(3) ?
C4 C5 N2 Cu1 . . . . 50.7(3) ?
N1 Cu1 N2 C7 3_756 . . . 11.4(2) ?
N1 Cu1 N2 C7 . . . . -168.6(2) ?
N1 Cu1 N2 C5 3_756 . . . 144.2(2) ?
N1 Cu1 N2 C5 . . . . -35.8(2) ?
